data_1532843
loop_
_publ_author_name
'Mahendra, M.'
'Doreswamy, B.H.'
'Madhu, S.P.'
'Sridhar, M.A.'
'Gopalakrishnan, G.S.'
'Prasad, J.S.'
'Ashamanjari, K.G.'

_publ_section_title
;
 Hydrothermal synthesis, crystal structure and characterisation of Na2 Zn
 P2 O7 * (H Cl)
;
_journal_name_full 'Materials Research Bulletin'
_journal_page_first 1309
_journal_page_last 1317
_journal_volume 38
_journal_year 2003
_chemical_formula_sum 'Cl H Na O7 P2 Zn'
_chemical_name_systematic '(Na2 Zn (P2 O7)) (H Cl)'
_space_group_IT_number 92
_symmetry_space_group_name_Hall 'P 4abw 2nw'
_symmetry_space_group_name_H-M 'P 41 21 2'
_cell_angle_alpha 90
_cell_angle_beta 90
_cell_angle_gamma 90
_cell_formula_units_Z 8
_cell_length_a 7.687
_cell_length_b 7.687
_cell_length_c 20.529
_cell_volume 1213.058
_citation_journal_id_ASTM MRBUAC
_cod_data_source_file Mahendra_MRBUAC_2003_522.cif
_cod_data_source_block Cl1H1Na1O7P2Zn1
_cod_original_formula_sum 'Cl1 H1 Na1 O7 P2 Zn1'
_cod_database_code 1532843

loop_
_symmetry_equiv_pos_as_xyz
x,y,z
-y+1/2,x+1/2,z+1/4
-x,-y,z+1/2
y+1/2,-x+1/2,z+3/4
x+1/2,-y+1/2,-z+3/4
y,x,-z
-x+1/2,y+1/2,-z+1/4
-y,-x,-z+1/2

loop_
_atom_site_label
_atom_site_type_symbol
_atom_site_fract_x
_atom_site_fract_y
_atom_site_fract_z
_atom_site_occupancy
_atom_site_U_iso_or_equiv
Na2 Na+1 0.36 0.36 0 1 0.0
H1 H+1 0.7841 0.6606 0.2806 1 0.0
Na1 Na+1 0.64 0.64 0 1 0.0
O7 O-2 0.425 0.805 0.1765 1 0.0
P1 P+5 0.8646 0.8631 0.10579 1 0.0
Cl1 Cl-1 0.698 0.6979 0.2498 1 0.0
O6 O-2 0.697 -0.081 0.0744 1 0.0
O2 O-2 0.8604 0.8684 0.1789 1 0.0
Zn1 Zn+2 0.5001 -0.00016 0.12488 1 0.0
O3 O-2 0.499 0.501 0.1715 1 0.0
O5 O-2 0.3017 0.083 0.0743 1 0.0
P2 P+5 0.3639 0.6368 0.14414 1 0.0
O1 O-2 0.3597 0.6305 0.0708 1 0.0
O4 O-2 0.925 0.695 0.074 1 0.0
